data_2233557
loop_
_publ_author_name
'Wang, Ying-Chun'

_publ_section_title
;
 (Ferrocenylmethyl)trimethylammonium perchlorate
;
_journal_coeditor_code LH5405
_journal_issue 2
_journal_name_full 'Acta Crystallographica Section E'
_journal_page_first m197
_journal_paper_doi 10.1107/S1600536812002176
_journal_volume 68
_journal_year 2012
_chemical_formula_iupac '[Fe (C5 H5) (C9 H15 N)] Cl O4'
_chemical_formula_moiety 'C14 H20 Fe N +, Cl O4 -'
_chemical_formula_sum 'C14 H20 Cl Fe N O4'
_chemical_formula_weight 357.61
_chemical_name_systematic
;
(Ferrocenylmethyl)trimethylammonium perchlorate
;
_space_group_IT_number 14
_symmetry_cell_setting monoclinic
_symmetry_space_group_name_Hall '-P 2ybc'
_symmetry_space_group_name_H-M 'P 1 21/c 1'
_atom_sites_solution_hydrogens geom
_atom_sites_solution_primary direct
_atom_sites_solution_secondary difmap
_audit_creation_method SHELXL-97
_cell_angle_alpha 90.00
_cell_angle_beta 101.23(3)
_cell_angle_gamma 90.00
_cell_formula_units_Z 4
_cell_length_a 8.5972(17)
_cell_length_b 13.783(3)
_cell_length_c 13.096(3)
_cell_measurement_reflns_used 3479
_cell_measurement_temperature 298(2)
_cell_measurement_theta_max 27.48
_cell_measurement_theta_min 3.01
_cell_volume 1522.1(6)
_computing_cell_refinement '<i>CrystalClear</i> (Rigaku, 2005)'
_computing_data_collection '<i>CrystalClear</i> (Rigaku, 2005)'
_computing_data_reduction '<i>CrystalClear</i> (Rigaku, 2005)'
_computing_molecular_graphics '<i>SHELXTL</i> (Sheldrick, 2008)'
_computing_publication_material '<i>SHELXTL</i> (Sheldrick, 2008)'
_computing_structure_refinement '<i>SHELXL97</i> (Sheldrick, 2008)'
_computing_structure_solution '<i>SHELXS97</i> (Sheldrick, 2008)'
_diffrn_ambient_temperature 298(2)
_diffrn_detector_area_resol_mean 13.6612
_diffrn_measured_fraction_theta_full 0.999
_diffrn_measured_fraction_theta_max 0.999
_diffrn_measurement_device_type 'Rigaku Mercury2'
_diffrn_measurement_method 'CCD profile fitting'
_diffrn_radiation_monochromator graphite
_diffrn_radiation_source 'fine-focus sealed tube'
_diffrn_radiation_type MoK\a
_diffrn_radiation_wavelength 0.71073
_diffrn_reflns_av_R_equivalents 0.0617
_diffrn_reflns_av_sigmaI/netI 0.0504
_diffrn_reflns_limit_h_max 11
_diffrn_reflns_limit_h_min -11
_diffrn_reflns_limit_k_max 17
_diffrn_reflns_limit_k_min -17
_diffrn_reflns_limit_l_max 17
_diffrn_reflns_limit_l_min -16
_diffrn_reflns_number 15527
_diffrn_reflns_theta_full 27.48
_diffrn_reflns_theta_max 27.48
_diffrn_reflns_theta_min 3.01
_exptl_absorpt_coefficient_mu 1.180
_exptl_absorpt_correction_T_max 1.000
_exptl_absorpt_correction_T_min 0.910
_exptl_absorpt_correction_type multi-scan
_exptl_absorpt_process_details '(CrystalClear; Rigaku, 2005)'
_exptl_crystal_colour red
_exptl_crystal_density_diffrn 1.561
_exptl_crystal_density_method 'not measured'
_exptl_crystal_description block
_exptl_crystal_F_000 744
_exptl_crystal_size_max 0.10
_exptl_crystal_size_mid 0.03
_exptl_crystal_size_min 0.03
_refine_diff_density_max 0.316
_refine_diff_density_min -0.731
_refine_ls_extinction_method none
_refine_ls_goodness_of_fit_ref 1.068
_refine_ls_hydrogen_treatment constr
_refine_ls_matrix_type full
_refine_ls_number_parameters 218
_refine_ls_number_reflns 3479
_refine_ls_number_restraints 0
_refine_ls_restrained_S_all 1.068
_refine_ls_R_factor_all 0.0770
_refine_ls_R_factor_gt 0.0567
_refine_ls_shift/su_max 0.000
_refine_ls_shift/su_mean 0.000
_refine_ls_structure_factor_coef Fsqd
_refine_ls_weighting_details 'calc w=1/[\s^2^(Fo^2^)+(0.0595P)^2^+2.0318P] where P=(Fo^2^+2Fc^2^)/3'
_refine_ls_weighting_scheme calc
_refine_ls_wR_factor_gt 0.1375
_refine_ls_wR_factor_ref 0.1484
_reflns_number_gt 2642
_reflns_number_total 3479
_reflns_threshold_expression I>2\s(I)
_cod_data_source_file lh5405.cif
_cod_data_source_block I
_cod_original_sg_symbol_H-M 'P 21/c'
_cod_database_code 2233557
_cod_database_fobs_code 2233557

loop_
_symmetry_equiv_pos_as_xyz
'x, y, z'
'-x, y+1/2, -z+1/2'
'-x, -y, -z'
'x, -y-1/2, z-1/2'

loop_
_atom_site_type_symbol
_atom_site_label
_atom_site_fract_x
_atom_site_fract_y
_atom_site_fract_z
_atom_site_U_iso_or_equiv
_atom_site_adp_type
_atom_site_calc_flag
_atom_site_refinement_flags
_atom_site_occupancy
_atom_site_symmetry_multiplicity
_atom_site_disorder_assembly
_atom_site_disorder_group
Fe Fe1 0.66928(6) 0.67531(3) 0.46111(4) 0.03474(18) Uani d . 1 1 . .
N N1 0.2467(4) 0.8607(2) 0.3523(2) 0.0387(7) Uani d . 1 1 . .
C C1 0.6435(5) 0.6059(3) 0.3215(3) 0.0439(9) Uani d . 1 1 . .
H H1A 0.5675 0.6231 0.2581 0.053 Uiso calc R 1 1 . .
C C2 0.6154(5) 0.5411(3) 0.3991(3) 0.0463(9) Uani d . 1 1 . .
H H2A 0.5169 0.5052 0.3989 0.056 Uiso calc R 1 1 . .
C C3 0.7542(6) 0.5370(3) 0.4773(4) 0.0528(11) Uani d . 1 1 . .
H H3A 0.7694 0.4977 0.5408 0.063 Uiso calc R 1 1 . .
C C4 0.8680(5) 0.5997(3) 0.4467(3) 0.0516(10) Uani d . 1 1 . .
H H4A 0.9756 0.6117 0.4857 0.062 Uiso calc R 1 1 . .
C C5 0.7992(5) 0.6413(3) 0.3501(3) 0.0469(9) Uani d . 1 1 . .
H H5A 0.8503 0.6877 0.3105 0.056 Uiso calc R 1 1 . .
C C6 0.4993(5) 0.7790(2) 0.4457(3) 0.0371(8) Uani d . 1 1 . .
C C7 0.6527(5) 0.8227(3) 0.4722(3) 0.0476(10) Uani d . 1 1 . .
H H7A 0.6967 0.8702 0.4299 0.057 Uiso calc R 1 1 . .
C C8 0.7317(6) 0.7840(3) 0.5682(4) 0.0568(11) Uani d . 1 1 . .
H H8A 0.8396 0.7999 0.6041 0.068 Uiso calc R 1 1 . .
C C9 0.6286(6) 0.7178(3) 0.6028(3) 0.0577(12) Uani d . 1 1 . .
H H9A 0.6532 0.6796 0.6670 0.069 Uiso calc R 1 1 . .
C C10 0.4849(5) 0.7132(3) 0.5283(3) 0.0455(9) Uani d . 1 1 . .
H H10A 0.3925 0.6730 0.5327 0.055 Uiso calc R 1 1 . .
C C11 0.3848(5) 0.7937(3) 0.3457(3) 0.0415(8) Uani d . 1 1 . .
H H11A 0.3429 0.7310 0.3203 0.050 Uiso calc R 1 1 . .
H H11B 0.4419 0.8200 0.2949 0.050 Uiso calc R 1 1 . .
C C12 0.3026(6) 0.9568(3) 0.3968(4) 0.0570(11) Uani d . 1 1 . .
H H12A 0.3564 0.9487 0.4677 0.085 Uiso calc R 1 1 . .
H H12B 0.2133 0.9991 0.3944 0.085 Uiso calc R 1 1 . .
H H12C 0.3741 0.9845 0.3569 0.085 Uiso calc R 1 1 . .
C C13 0.1414(5) 0.8167(3) 0.4173(4) 0.0587(11) Uani d . 1 1 . .
H H13A 0.2010 0.8051 0.4862 0.088 Uiso calc R 1 1 . .
H H13B 0.1000 0.7563 0.3869 0.088 Uiso calc R 1 1 . .
H H13C 0.0554 0.8601 0.4208 0.088 Uiso calc R 1 1 . .
C C14 0.1527(6) 0.8749(4) 0.2435(3) 0.0603(12) Uani d . 1 1 . .
H H14A 0.0651 0.9177 0.2455 0.091 Uiso calc R 1 1 . .
H H14B 0.1134 0.8134 0.2152 0.091 Uiso calc R 1 1 . .
H H14C 0.2197 0.9028 0.2006 0.091 Uiso calc R 1 1 . .
Cl Cl2 0.18301(16) 0.55643(10) 0.19867(10) 0.0700(4) Uani d P 0.776(8) 1 A 1
O O1' 0.1752(13) 0.5939(6) 0.2902(6) 0.155(4) Uani d P 0.776(8) 1 A 1
O O2' 0.2997(11) 0.6113(8) 0.1573(5) 0.126(4) Uani d P 0.776(8) 1 A 1
O O3' 0.0584(9) 0.5454(9) 0.1175(7) 0.176(5) Uani d P 0.776(8) 1 A 1
O O4' 0.2388(19) 0.4651(7) 0.2210(8) 0.226(6) Uani d P 0.776(8) 1 A 1
Cl Cl1 0.18301(16) 0.55643(10) 0.19867(10) 0.0700(4) Uani d P 0.224(8) 1 A 2
O O1 0.109(3) 0.6459(15) 0.174(2) 0.120(10) Uani d P 0.224(8) 1 A 2
O O2 0.318(2) 0.547(2) 0.155(2) 0.100(11) Uani d P 0.224(8) 1 A 2
O O4 0.204(2) 0.5450(16) 0.2919(16) 0.0700(4) Uani d P 0.224(8) 1 A 2
O O3 0.107(3) 0.4943(15) 0.1361(16) 0.0700(4) Uani d P 0.224(8) 1 A 2

loop_
_atom_site_aniso_label
_atom_site_aniso_U_11
_atom_site_aniso_U_22
_atom_site_aniso_U_33
_atom_site_aniso_U_12
_atom_site_aniso_U_13
_atom_site_aniso_U_23
Fe1 0.0385(3) 0.0296(3) 0.0361(3) 0.0032(2) 0.0074(2) 0.0004(2)
N1 0.0406(17) 0.0310(15) 0.0446(17) 0.0015(13) 0.0084(14) 0.0006(13)
C1 0.049(2) 0.042(2) 0.042(2) 0.0069(17) 0.0115(17) -0.0069(16)
C2 0.050(2) 0.0316(19) 0.062(3) 0.0002(16) 0.022(2) -0.0085(17)
C3 0.068(3) 0.036(2) 0.059(3) 0.020(2) 0.024(2) 0.0103(18)
C4 0.040(2) 0.057(3) 0.057(2) 0.0133(19) 0.0088(19) 0.002(2)
C5 0.043(2) 0.052(2) 0.051(2) 0.0006(18) 0.0206(19) 0.0021(19)
C6 0.045(2) 0.0279(18) 0.0401(19) 0.0057(15) 0.0118(16) -0.0019(14)
C7 0.052(2) 0.0315(19) 0.059(3) -0.0043(17) 0.008(2) -0.0072(18)
C8 0.059(3) 0.048(2) 0.057(3) 0.003(2) -0.006(2) -0.017(2)
C9 0.080(3) 0.057(3) 0.035(2) 0.021(2) 0.008(2) -0.0040(19)
C10 0.057(2) 0.039(2) 0.045(2) 0.0123(18) 0.0210(19) 0.0012(17)
C11 0.045(2) 0.0354(19) 0.045(2) 0.0048(16) 0.0113(17) -0.0035(16)
C12 0.063(3) 0.031(2) 0.073(3) 0.0022(19) 0.003(2) -0.0063(19)
C13 0.048(2) 0.064(3) 0.068(3) -0.003(2) 0.020(2) 0.005(2)
C14 0.059(3) 0.063(3) 0.053(3) 0.009(2) -0.003(2) 0.002(2)
Cl2 0.0726(8) 0.0714(9) 0.0628(7) -0.0219(6) 0.0057(6) -0.0068(6)
O1' 0.283(11) 0.088(5) 0.131(6) -0.044(6) 0.131(7) -0.052(5)
O2' 0.124(7) 0.192(9) 0.060(4) -0.107(7) 0.012(4) 0.007(5)
O3' 0.089(5) 0.237(12) 0.166(8) -0.068(6) -0.063(5) 0.090(7)
O4' 0.406(18) 0.094(6) 0.182(9) 0.117(9) 0.066(10) 0.035(6)
Cl1 0.0726(8) 0.0714(9) 0.0628(7) -0.0219(6) 0.0057(6) -0.0068(6)
O1 0.125(19) 0.056(11) 0.16(2) 0.058(12) -0.015(16) -0.007(13)
O2 0.017(7) 0.15(2) 0.14(2) -0.028(11) 0.024(9) -0.07(2)
O4 0.0726(8) 0.0714(9) 0.0628(7) -0.0219(6) 0.0057(6) -0.0068(6)
O3 0.0726(8) 0.0714(9) 0.0628(7) -0.0219(6) 0.0057(6) -0.0068(6)

loop_
_atom_type_symbol
_atom_type_description
_atom_type_scat_dispersion_real
_atom_type_scat_dispersion_imag
_atom_type_scat_source
C C 0.0033 0.0016 'International Tables Vol C Tables 4.2.6.8 and 6.1.1.4'
H H 0.0000 0.0000 'International Tables Vol C Tables 4.2.6.8 and 6.1.1.4'
Cl Cl 0.1484 0.1585 'International Tables Vol C Tables 4.2.6.8 and 6.1.1.4'
Fe Fe 0.3463 0.8444 'International Tables Vol C Tables 4.2.6.8 and 6.1.1.4'
N N 0.0061 0.0033 'International Tables Vol C Tables 4.2.6.8 and 6.1.1.4'
O O 0.0106 0.0060 'International Tables Vol C Tables 4.2.6.8 and 6.1.1.4'

loop_
_geom_angle_atom_site_label_1
_geom_angle_atom_site_label_2
_geom_angle_atom_site_label_3
_geom_angle
C10 Fe1 C6 41.48(15)
C10 Fe1 C1 123.60(17)
C6 Fe1 C1 106.95(16)
C10 Fe1 C2 105.73(17)
C6 Fe1 C2 119.82(16)
C1 Fe1 C2 40.45(16)
C10 Fe1 C3 119.43(17)
C6 Fe1 C3 155.14(18)
C1 Fe1 C3 68.17(17)
C2 Fe1 C3 40.63(18)
C10 Fe1 C9 40.84(18)
C6 Fe1 C9 68.88(16)
C1 Fe1 C9 160.6(2)
C2 Fe1 C9 123.89(19)
C3 Fe1 C9 107.20(18)
C10 Fe1 C4 155.77(17)
C6 Fe1 C4 162.09(17)
C1 Fe1 C4 67.90(17)
C2 Fe1 C4 68.21(17)
C3 Fe1 C4 40.75(18)
C9 Fe1 C4 121.73(18)
C10 Fe1 C7 68.97(17)
C6 Fe1 C7 41.13(15)
C1 Fe1 C7 122.26(17)
C2 Fe1 C7 156.55(17)
C3 Fe1 C7 162.02(18)
C9 Fe1 C7 67.86(18)
C4 Fe1 C7 125.84(18)
C10 Fe1 C8 68.72(19)
C6 Fe1 C8 68.92(17)
C1 Fe1 C8 157.69(19)
C2 Fe1 C8 160.89(19)
C3 Fe1 C8 124.85(19)
C9 Fe1 C8 40.2(2)
C4 Fe1 C8 108.92(19)
C7 Fe1 C8 40.35(17)
C10 Fe1 C5 161.13(17)
C6 Fe1 C5 124.89(16)
C1 Fe1 C5 40.19(16)
C2 Fe1 C5 67.84(17)
C3 Fe1 C5 68.07(17)
C9 Fe1 C5 157.41(19)
C4 Fe1 C5 40.28(17)
C7 Fe1 C5 109.43(18)
C8 Fe1 C5 123.05(19)
C13 N1 C12 108.9(3)
C13 N1 C14 108.7(3)
C12 N1 C14 109.1(3)
C13 N1 C11 110.7(3)
C12 N1 C11 111.5(3)
C14 N1 C11 107.9(3)
C5 C1 C2 108.4(4)
C5 C1 Fe1 70.5(2)
C2 C1 Fe1 69.8(2)
C5 C1 H1A 125.8
C2 C1 H1A 125.8
Fe1 C1 H1A 125.8
C1 C2 C3 108.0(4)
C1 C2 Fe1 69.7(2)
C3 C2 Fe1 69.7(2)
C1 C2 H2A 126.0
C3 C2 H2A 126.0
Fe1 C2 H2A 126.0
C2 C3 C4 107.6(4)
C2 C3 Fe1 69.7(2)
C4 C3 Fe1 69.8(2)
C2 C3 H3A 126.2
C4 C3 H3A 126.2
Fe1 C3 H3A 126.2
C5 C4 C3 108.0(4)
C5 C4 Fe1 70.3(2)
C3 C4 Fe1 69.5(2)
C5 C4 H4A 126.0
C3 C4 H4A 126.0
Fe1 C4 H4A 126.0
C1 C5 C4 108.0(4)
C1 C5 Fe1 69.3(2)
C4 C5 Fe1 69.4(2)
C1 C5 H5A 126.0
C4 C5 H5A 126.0
Fe1 C5 H5A 126.0
C7 C6 C10 107.1(4)
C7 C6 C11 125.1(3)
C10 C6 C11 127.5(4)
C7 C6 Fe1 70.1(2)
C10 C6 Fe1 69.2(2)
C11 C6 Fe1 121.6(2)
C8 C7 C6 108.5(4)
C8 C7 Fe1 70.1(2)
C6 C7 Fe1 68.8(2)
C8 C7 H7A 125.7
C6 C7 H7A 125.7
Fe1 C7 H7A 125.7
C9 C8 C7 107.9(4)
C9 C8 Fe1 69.5(2)
C7 C8 Fe1 69.6(2)
C9 C8 H8A 126.0
C7 C8 H8A 126.0
Fe1 C8 H8A 126.0
C8 C9 C10 109.0(4)
C8 C9 Fe1 70.3(3)
C10 C9 Fe1 69.0(2)
C8 C9 H9A 125.5
C10 C9 H9A 125.5
Fe1 C9 H9A 125.5
C9 C10 C6 107.4(4)
C9 C10 Fe1 70.1(2)
C6 C10 Fe1 69.3(2)
C9 C10 H10A 126.3
C6 C10 H10A 126.3
Fe1 C10 H10A 126.3
C6 C11 N1 115.0(3)
C6 C11 H11A 108.5
N1 C11 H11A 108.5
C6 C11 H11B 108.5
N1 C11 H11B 108.5
H11A C11 H11B 107.5
N1 C12 H12A 109.5
N1 C12 H12B 109.5
H12A C12 H12B 109.5
N1 C12 H12C 109.5
H12A C12 H12C 109.5
H12B C12 H12C 109.5
N1 C13 H13A 109.5
N1 C13 H13B 109.5
H13A C13 H13B 109.5
N1 C13 H13C 109.5
H13A C13 H13C 109.5
H13B C13 H13C 109.5
N1 C14 H14A 109.5
N1 C14 H14B 109.5
H14A C14 H14B 109.5
N1 C14 H14C 109.5
H14A C14 H14C 109.5
H14B C14 H14C 109.5
O1' Cl2 O4' 104.2(6)
O1' Cl2 O3' 125.5(8)
O4' Cl2 O3' 104.8(8)
O1' Cl2 O2' 107.3(5)
O4' Cl2 O2' 108.9(8)
O3' Cl2 O2' 105.3(5)

loop_
_geom_bond_atom_site_label_1
_geom_bond_atom_site_label_2
_geom_bond_distance
Fe1 C10 2.025(4)
Fe1 C6 2.026(4)
Fe1 C1 2.037(4)
Fe1 C2 2.037(4)
Fe1 C3 2.037(4)
Fe1 C9 2.040(4)
Fe1 C4 2.041(4)
Fe1 C7 2.044(4)
Fe1 C8 2.051(4)
Fe1 C5 2.053(4)
N1 C13 1.488(5)
N1 C12 1.489(5)
N1 C14 1.507(5)
N1 C11 1.520(5)
C1 C5 1.405(6)
C1 C2 1.408(6)
C1 H1A 0.9800
C2 C3 1.415(6)
C2 H2A 0.9800
C3 C4 1.420(6)
C3 H3A 0.9800
C4 C5 1.410(6)
C4 H4A 0.9800
C5 H5A 0.9800
C6 C7 1.430(5)
C6 C10 1.435(5)
C6 C11 1.491(5)
C7 C8 1.412(6)
C7 H7A 0.9800
C8 C9 1.407(7)
C8 H8A 0.9800
C9 C10 1.418(6)
C9 H9A 0.9800
C10 H10A 0.9800
C11 H11A 0.9700
C11 H11B 0.9700
C12 H12A 0.9600
C12 H12B 0.9600
C12 H12C 0.9600
C13 H13A 0.9600
C13 H13B 0.9600
C13 H13C 0.9600
C14 H14A 0.9600
C14 H14B 0.9600
C14 H14C 0.9600
Cl2 O1' 1.319(6)
Cl2 O4' 1.358(7)
Cl2 O3' 1.363(7)
Cl2 O2' 1.443(6)

loop_
_geom_torsion_atom_site_label_1
_geom_torsion_atom_site_label_2
_geom_torsion_atom_site_label_3
_geom_torsion_atom_site_label_4
_geom_torsion
C10 Fe1 C1 C5 166.9(2)
C6 Fe1 C1 C5 124.5(2)
C2 Fe1 C1 C5 -119.2(4)
C3 Fe1 C1 C5 -81.4(3)
C9 Fe1 C1 C5 -161.1(5)
C4 Fe1 C1 C5 -37.3(3)
C7 Fe1 C1 C5 82.1(3)
C8 Fe1 C1 C5 48.8(5)
C10 Fe1 C1 C2 -73.9(3)
C6 Fe1 C1 C2 -116.3(2)
C3 Fe1 C1 C2 37.8(3)
C9 Fe1 C1 C2 -41.9(6)
C4 Fe1 C1 C2 81.9(3)
C7 Fe1 C1 C2 -158.7(2)
C8 Fe1 C1 C2 168.0(4)
C5 Fe1 C1 C2 119.2(4)
C5 C1 C2 C3 0.7(4)
Fe1 C1 C2 C3 -59.4(3)
C5 C1 C2 Fe1 60.2(3)
C10 Fe1 C2 C1 123.8(2)
C6 Fe1 C2 C1 81.1(3)
C3 Fe1 C2 C1 -119.1(4)
C9 Fe1 C2 C1 164.5(2)
C4 Fe1 C2 C1 -81.0(3)
C7 Fe1 C2 C1 50.5(5)
C8 Fe1 C2 C1 -166.0(5)
C5 Fe1 C2 C1 -37.5(2)
C10 Fe1 C2 C3 -117.1(3)
C6 Fe1 C2 C3 -159.7(2)
C1 Fe1 C2 C3 119.1(4)
C9 Fe1 C2 C3 -76.4(3)
C4 Fe1 C2 C3 38.1(3)
C7 Fe1 C2 C3 169.6(4)
C8 Fe1 C2 C3 -46.9(6)
C5 Fe1 C2 C3 81.7(3)
C1 C2 C3 C4 -0.3(4)
Fe1 C2 C3 C4 -59.7(3)
C1 C2 C3 Fe1 59.5(3)
C10 Fe1 C3 C2 79.7(3)
C6 Fe1 C3 C2 45.6(5)
C1 Fe1 C3 C2 -37.6(2)
C9 Fe1 C3 C2 122.4(3)
C4 Fe1 C3 C2 -118.6(4)
C7 Fe1 C3 C2 -166.6(5)
C8 Fe1 C3 C2 163.1(3)
C5 Fe1 C3 C2 -81.1(3)
C10 Fe1 C3 C4 -161.7(3)
C6 Fe1 C3 C4 164.3(3)
C1 Fe1 C3 C4 81.0(3)
C2 Fe1 C3 C4 118.6(4)
C9 Fe1 C3 C4 -119.0(3)
C7 Fe1 C3 C4 -47.9(7)
C8 Fe1 C3 C4 -78.3(3)
C5 Fe1 C3 C4 37.6(3)
C2 C3 C4 C5 -0.3(5)
Fe1 C3 C4 C5 -60.0(3)
C2 C3 C4 Fe1 59.7(3)
C10 Fe1 C4 C5 160.8(4)
C6 Fe1 C4 C5 -39.3(6)
C1 Fe1 C4 C5 37.2(3)
C2 Fe1 C4 C5 81.0(3)
C3 Fe1 C4 C5 119.0(4)
C9 Fe1 C4 C5 -161.7(3)
C7 Fe1 C4 C5 -77.4(3)
C8 Fe1 C4 C5 -119.2(3)
C10 Fe1 C4 C3 41.8(6)
C6 Fe1 C4 C3 -158.3(5)
C1 Fe1 C4 C3 -81.7(3)
C2 Fe1 C4 C3 -38.0(3)
C9 Fe1 C4 C3 79.3(3)
C7 Fe1 C4 C3 163.6(3)
C8 Fe1 C4 C3 121.9(3)
C5 Fe1 C4 C3 -119.0(4)
C2 C1 C5 C4 -0.9(5)
Fe1 C1 C5 C4 58.8(3)
C2 C1 C5 Fe1 -59.7(3)
C3 C4 C5 C1 0.8(5)
Fe1 C4 C5 C1 -58.7(3)
C3 C4 C5 Fe1 59.5(3)
C10 Fe1 C5 C1 -35.7(6)
C6 Fe1 C5 C1 -74.1(3)
C2 Fe1 C5 C1 37.7(2)
C3 Fe1 C5 C1 81.7(3)
C9 Fe1 C5 C1 163.7(4)
C4 Fe1 C5 C1 119.7(4)
C7 Fe1 C5 C1 -117.4(3)
C8 Fe1 C5 C1 -160.1(2)
C10 Fe1 C5 C4 -155.3(5)
C6 Fe1 C5 C4 166.3(2)
C1 Fe1 C5 C4 -119.7(4)
C2 Fe1 C5 C4 -82.0(3)
C3 Fe1 C5 C4 -38.0(3)
C9 Fe1 C5 C4 44.1(6)
C7 Fe1 C5 C4 123.0(3)
C8 Fe1 C5 C4 80.2(3)
C10 Fe1 C6 C7 118.1(3)
C1 Fe1 C6 C7 -120.0(2)
C2 Fe1 C6 C7 -162.0(2)
C3 Fe1 C6 C7 165.5(4)
C9 Fe1 C6 C7 80.1(3)
C4 Fe1 C6 C7 -49.6(6)
C8 Fe1 C6 C7 36.8(3)
C5 Fe1 C6 C7 -79.5(3)
C1 Fe1 C6 C10 121.9(3)
C2 Fe1 C6 C10 79.8(3)
C3 Fe1 C6 C10 47.4(5)
C9 Fe1 C6 C10 -38.0(3)
C4 Fe1 C6 C10 -167.7(5)
C7 Fe1 C6 C10 -118.1(3)
C8 Fe1 C6 C10 -81.3(3)
C5 Fe1 C6 C10 162.4(2)
C10 Fe1 C6 C11 -122.1(4)
C1 Fe1 C6 C11 -0.2(3)
C2 Fe1 C6 C11 -42.3(4)
C3 Fe1 C6 C11 -74.7(5)
C9 Fe1 C6 C11 -160.2(4)
C4 Fe1 C6 C11 70.2(6)
C7 Fe1 C6 C11 119.8(4)
C8 Fe1 C6 C11 156.6(4)
C5 Fe1 C6 C11 40.2(4)
C10 C6 C7 C8 0.7(4)
C11 C6 C7 C8 -174.1(4)
Fe1 C6 C7 C8 -58.9(3)
C10 C6 C7 Fe1 59.6(2)
C11 C6 C7 Fe1 -115.2(3)
C10 Fe1 C7 C8 81.5(3)
C6 Fe1 C7 C8 120.2(4)
C1 Fe1 C7 C8 -161.2(3)
C2 Fe1 C7 C8 162.5(4)
C3 Fe1 C7 C8 -39.9(7)
C9 Fe1 C7 C8 37.4(3)
C4 Fe1 C7 C8 -76.6(3)
C5 Fe1 C7 C8 -118.6(3)
C10 Fe1 C7 C6 -38.7(2)
C1 Fe1 C7 C6 78.5(3)
C2 Fe1 C7 C6 42.3(5)
C3 Fe1 C7 C6 -160.1(5)
C9 Fe1 C7 C6 -82.8(3)
C4 Fe1 C7 C6 163.2(2)
C8 Fe1 C7 C6 -120.2(4)
C5 Fe1 C7 C6 121.2(2)
C6 C7 C8 C9 -0.9(5)
Fe1 C7 C8 C9 -59.1(3)
C6 C7 C8 Fe1 58.1(3)
C10 Fe1 C8 C9 37.2(3)
C6 Fe1 C8 C9 81.8(3)
C1 Fe1 C8 C9 165.2(4)
C2 Fe1 C8 C9 -39.2(7)
C3 Fe1 C8 C9 -74.6(3)
C4 Fe1 C8 C9 -117.1(3)
C7 Fe1 C8 C9 119.3(4)
C5 Fe1 C8 C9 -159.5(3)
C10 Fe1 C8 C7 -82.2(3)
C6 Fe1 C8 C7 -37.5(2)
C1 Fe1 C8 C7 45.8(6)
C2 Fe1 C8 C7 -158.6(5)
C3 Fe1 C8 C7 166.1(3)
C9 Fe1 C8 C7 -119.3(4)
C4 Fe1 C8 C7 123.5(3)
C5 Fe1 C8 C7 81.2(3)
C7 C8 C9 C10 0.9(5)
Fe1 C8 C9 C10 -58.3(3)
C7 C8 C9 Fe1 59.2(3)
C10 Fe1 C9 C8 -120.5(4)
C6 Fe1 C9 C8 -81.9(3)
C1 Fe1 C9 C8 -163.0(5)
C2 Fe1 C9 C8 165.6(3)
C3 Fe1 C9 C8 124.1(3)
C4 Fe1 C9 C8 81.9(3)
C7 Fe1 C9 C8 -37.5(3)
C5 Fe1 C9 C8 50.0(6)
C6 Fe1 C9 C10 38.6(2)
C1 Fe1 C9 C10 -42.4(6)
C2 Fe1 C9 C10 -73.9(3)
C3 Fe1 C9 C10 -115.4(3)
C4 Fe1 C9 C10 -157.5(3)
C7 Fe1 C9 C10 83.0(3)
C8 Fe1 C9 C10 120.5(4)
C5 Fe1 C9 C10 170.5(4)
C8 C9 C10 C6 -0.4(5)
Fe1 C9 C10 C6 -59.5(3)
C8 C9 C10 Fe1 59.1(3)
C7 C6 C10 C9 -0.1(4)
C11 C6 C10 C9 174.5(3)
Fe1 C6 C10 C9 60.0(3)
C7 C6 C10 Fe1 -60.2(3)
C11 C6 C10 Fe1 114.5(4)
C6 Fe1 C10 C9 -118.5(4)
C1 Fe1 C10 C9 164.4(3)
C2 Fe1 C10 C9 124.0(3)
C3 Fe1 C10 C9 82.3(3)
C4 Fe1 C10 C9 52.3(5)
C7 Fe1 C10 C9 -80.1(3)
C8 Fe1 C10 C9 -36.7(3)
C5 Fe1 C10 C9 -168.7(5)
C1 Fe1 C10 C6 -77.1(3)
C2 Fe1 C10 C6 -117.5(2)
C3 Fe1 C10 C6 -159.2(2)
C9 Fe1 C10 C6 118.5(4)
C4 Fe1 C10 C6 170.8(4)
C7 Fe1 C10 C6 38.4(2)
C8 Fe1 C10 C6 81.8(3)
C5 Fe1 C10 C6 -50.3(6)
C7 C6 C11 N1 -104.2(4)
C10 C6 C11 N1 82.1(5)
Fe1 C6 C11 N1 169.0(2)
C13 N1 C11 C6 -66.6(4)
C12 N1 C11 C6 54.9(4)
C14 N1 C11 C6 174.6(3)
